data_7051882
loop_
_publ_author_name
'Burchell, Tara J.'
'Enright, Gary D.'
'Ripmeester, John A.'

_publ_section_title
;
 Guest capture, storage and removal in the TATM host framework: a
 single-crystal study
;
_journal_issue 5
_journal_name_full 'New Journal of Chemistry'
_journal_page_first 864
_journal_paper_doi 10.1039/b718592h
_journal_volume 32
_journal_year 2008
_chemical_formula_moiety '2(C19H16O3S3) 0.06(C2H4Cl2)'
_chemical_formula_sum 'C38.12 H32.25 Cl0.12 O6 S6'
_chemical_formula_weight 782.94
_chemical_name_systematic
;
?
;
_space_group_IT_number 2
_symmetry_cell_setting triclinic
_symmetry_space_group_name_Hall '-P 1'
_symmetry_space_group_name_H-M 'P -1'
_atom_sites_solution_hydrogens geom
_atom_sites_solution_primary direct
_atom_sites_solution_secondary difmap
_audit_creation_method SHELXL-97
_cell_angle_alpha 95.861(3)
_cell_angle_beta 106.164(2)
_cell_angle_gamma 95.609(3)
_cell_formula_units_Z 1
_cell_length_a 7.9498(16)
_cell_length_b 10.739(2)
_cell_length_c 11.936(2)
_cell_measurement_reflns_used 6915
_cell_measurement_temperature 125(2)
_cell_measurement_theta_max 25.48
_cell_measurement_theta_min 2.69
_cell_volume 965.1(3)
_computing_cell_refinement 'SAINT (Bruker 2001)'
_computing_data_collection SMART
_computing_data_reduction 'SAINT (Bruker 2001)'
_computing_structure_refinement 'SHELXL-97 (Sheldrick, 1997)'
_computing_structure_solution 'SHELXS-97 (Sheldrick, 1990)'
_diffrn_ambient_temperature 125(2)
_diffrn_measured_fraction_theta_full 0.997
_diffrn_measured_fraction_theta_max 0.997
_diffrn_measurement_device_type 'Bruker SMART 1000 CCD'
_diffrn_measurement_method '/w scans'
_diffrn_radiation_monochromator graphite
_diffrn_radiation_source 'fine-focus sealed tube'
_diffrn_radiation_type MoK\a
_diffrn_radiation_wavelength 0.71073
_diffrn_reflns_av_R_equivalents 0.0412
_diffrn_reflns_av_sigmaI/netI 0.0530
_diffrn_reflns_limit_h_max 9
_diffrn_reflns_limit_h_min -9
_diffrn_reflns_limit_k_max 13
_diffrn_reflns_limit_k_min -13
_diffrn_reflns_limit_l_max 14
_diffrn_reflns_limit_l_min -14
_diffrn_reflns_number 10955
_diffrn_reflns_theta_full 26.37
_diffrn_reflns_theta_max 26.37
_diffrn_reflns_theta_min 2.69
_diffrn_standards_number 0
_exptl_absorpt_coefficient_mu 0.407
_exptl_absorpt_correction_T_max 0.9799
_exptl_absorpt_correction_T_min 0.9378
_exptl_absorpt_correction_type multi-scan
_exptl_absorpt_process_details SADABS
_exptl_crystal_colour 'pale yellow'
_exptl_crystal_density_diffrn 1.347
_exptl_crystal_density_method 'not measured'
_exptl_crystal_description plate
_exptl_crystal_F_000 407
_exptl_crystal_size_max 0.16
_exptl_crystal_size_mid 0.16
_exptl_crystal_size_min 0.05
_refine_diff_density_max 0.469
_refine_diff_density_min -0.303
_refine_diff_density_rms 0.071
_refine_ls_extinction_method none
_refine_ls_goodness_of_fit_ref 1.047
_refine_ls_hydrogen_treatment mixed
_refine_ls_matrix_type full
_refine_ls_number_parameters 258
_refine_ls_number_reflns 3928
_refine_ls_number_restraints 2
_refine_ls_restrained_S_all 1.047
_refine_ls_R_factor_all 0.0726
_refine_ls_R_factor_gt 0.0440
_refine_ls_shift/su_max 0.000
_refine_ls_shift/su_mean 0.000
_refine_ls_structure_factor_coef Fsqd
_refine_ls_weighting_details 'calc w=1/[\s^2^(Fo^2^)+(0.0512P)^2^+0.6540P] where P=(Fo^2^+2Fc^2^)/3'
_refine_ls_weighting_scheme calc
_refine_ls_wR_factor_gt 0.1015
_refine_ls_wR_factor_ref 0.1137
_reflns_number_gt 2850
_reflns_number_total 3928
_reflns_threshold_expression >2sigma(I)
_cod_data_source_file b718592h.txt
_cod_data_source_block 2e
_cod_database_code 7051882

loop_
_symmetry_equiv_pos_as_xyz
'x, y, z'
'-x, -y, -z'

loop_
_atom_site_label
_atom_site_type_symbol
_atom_site_fract_x
_atom_site_fract_y
_atom_site_fract_z
_atom_site_U_iso_or_equiv
_atom_site_adp_type
_atom_site_occupancy
_atom_site_symmetry_multiplicity
_atom_site_calc_flag
_atom_site_refinement_flags
_atom_site_disorder_assembly
_atom_site_disorder_group
O1 O -0.6469(2) -0.06601(18) 0.64833(18) 0.0286(5) Uani 1 1 d . . .
O2 O 0.0597(3) 0.46199(19) 0.25391(18) 0.0306(5) Uani 1 1 d . . .
O3 O 0.4752(3) 0.4260(2) 1.17112(18) 0.0396(6) Uani 1 1 d . . .
S1 S -0.42197(9) 0.17193(6) 0.65829(7) 0.02293(18) Uani 1 1 d . . .
S2 S 0.24390(9) 0.45818(6) 0.50719(6) 0.02103(18) Uani 1 1 d . . .
S3 S 0.41080(10) 0.19434(7) 1.00251(7) 0.0296(2) Uani 1 1 d . . .
C1 C 0.0915(3) 0.1749(2) 0.6718(2) 0.0182(6) Uani 1 1 d . . .
H1 H 0.1285 0.0948 0.6419 0.022 Uiso 1 1 calc R . .
C2 C -0.1037(3) 0.1464(2) 0.6635(2) 0.0163(5) Uani 1 1 d . . .
C3 C -0.1894(3) 0.0238(3) 0.6591(2) 0.0178(6) Uani 1 1 d . . .
C4 C -0.3634(3) 0.0223(2) 0.6563(2) 0.0187(6) Uani 1 1 d . . .
C5 C -0.2148(3) 0.2347(3) 0.6625(2) 0.0203(6) Uani 1 1 d . . .
C6 C -0.4964(4) -0.0836(3) 0.6509(2) 0.0217(6) Uani 1 1 d . . .
C7 C -0.4412(4) -0.2132(3) 0.6525(3) 0.0321(7) Uani 1 1 d . . .
H7A H -0.3625 -0.2195 0.7305 0.048 Uiso 1 1 calc R . .
H7B H -0.3790 -0.2284 0.5931 0.048 Uiso 1 1 calc R . .
H7C H -0.5461 -0.2763 0.6348 0.048 Uiso 1 1 calc R . .
C8 C 0.1211(3) 0.2716(2) 0.5928(2) 0.0167(5) Uani 1 1 d . . .
C9 C 0.0224(3) 0.2595(3) 0.4731(2) 0.0180(6) Uani 1 1 d . . .
C10 C 0.0730(3) 0.3522(2) 0.4145(2) 0.0180(6) Uani 1 1 d . . .
C11 C 0.2464(3) 0.3763(3) 0.6224(3) 0.0210(6) Uani 1 1 d . . .
C12 C 0.0039(3) 0.3702(3) 0.2916(2) 0.0224(6) Uani 1 1 d . . .
C13 C -0.1385(5) 0.2727(3) 0.2120(3) 0.0443(9) Uani 1 1 d . . .
H13A H -0.2539 0.3015 0.2044 0.066 Uiso 1 1 calc R . .
H13B H -0.1354 0.1930 0.2453 0.066 Uiso 1 1 calc R . .
H13C H -0.1194 0.2599 0.1342 0.066 Uiso 1 1 calc R . .
C14 C 0.1994(3) 0.2096(3) 0.7992(2) 0.0186(6) Uani 1 1 d . . .
C15 C 0.2020(3) 0.3231(3) 0.8717(2) 0.0207(6) Uani 1 1 d . . .
H15 H 0.1346 0.3884 0.8450 0.025 Uiso 1 1 calc R . .
C16 C 0.3109(3) 0.3296(3) 0.9839(2) 0.0218(6) Uani 1 1 d . . .
C17 C 0.3070(4) 0.1319(3) 0.8595(3) 0.0246(6) Uani 1 1 d . . .
C18 C 0.3597(4) 0.4340(3) 1.0811(2) 0.0259(6) Uani 1 1 d . . .
C19 C 0.2687(4) 0.5476(3) 1.0659(3) 0.0311(7) Uani 1 1 d . . .
H19A H 0.1641 0.5376 1.0939 0.047 Uiso 1 1 calc R . .
H19B H 0.2326 0.5585 0.9824 0.047 Uiso 1 1 calc R . .
H19C H 0.3492 0.6221 1.1113 0.047 Uiso 1 1 calc R . .
H3 H -0.145(3) -0.045(3) 0.655(2) 0.011(7) Uiso 1 1 d . . .
H11 H 0.323(4) 0.404(3) 0.695(3) 0.020(7) Uiso 1 1 d . . .
H9 H -0.066(4) 0.199(3) 0.441(3) 0.023(8) Uiso 1 1 d . . .
H5 H -0.190(4) 0.324(3) 0.666(2) 0.018(7) Uiso 1 1 d . . .
H17 H 0.327(4) 0.050(3) 0.829(3) 0.034(9) Uiso 1 1 d . . .
Cl1 Cl 0.799(2) 0.1152(16) 0.9425(15) 0.054(4) Uiso 0.06 1 d PD A 1
C20 C 0.985(6) 0.059(4) 1.032(3) 0.061(18) Uiso 0.06 1 d PD . 1
H20A H 1.0904 0.1232 1.0493 0.073 Uiso 0.06 1 calc PR . 1
H20B H 0.9646 0.0421 1.1074 0.073 Uiso 0.06 1 calc PR . 1

loop_
_atom_site_aniso_label
_atom_site_aniso_U_11
_atom_site_aniso_U_22
_atom_site_aniso_U_33
_atom_site_aniso_U_23
_atom_site_aniso_U_13
_atom_site_aniso_U_12
O1 0.0156(10) 0.0288(11) 0.0386(12) -0.0056(9) 0.0100(9) -0.0064(8)
O2 0.0325(12) 0.0272(11) 0.0336(12) 0.0107(9) 0.0111(10) 0.0009(9)
O3 0.0429(14) 0.0353(13) 0.0248(12) -0.0004(10) -0.0093(10) -0.0089(10)
S1 0.0135(3) 0.0211(4) 0.0341(4) 0.0017(3) 0.0078(3) 0.0014(3)
S2 0.0164(3) 0.0185(3) 0.0263(4) -0.0018(3) 0.0069(3) -0.0036(3)
S3 0.0252(4) 0.0323(4) 0.0234(4) 0.0036(3) -0.0048(3) 0.0006(3)
C1 0.0137(13) 0.0193(13) 0.0208(14) 0.0006(11) 0.0041(11) 0.0031(10)
C2 0.0117(12) 0.0198(13) 0.0143(13) 0.0006(10) 0.0005(10) -0.0011(10)
C3 0.0165(13) 0.0182(14) 0.0169(14) 0.0020(11) 0.0028(11) 0.0007(11)
C4 0.0174(13) 0.0167(13) 0.0204(14) 0.0000(11) 0.0046(11) -0.0003(10)
C5 0.0137(13) 0.0195(14) 0.0265(16) 0.0017(11) 0.0058(11) -0.0017(11)
C6 0.0207(14) 0.0217(14) 0.0195(15) -0.0035(11) 0.0057(11) -0.0057(11)
C7 0.0313(17) 0.0213(15) 0.0440(19) 0.0008(13) 0.0150(15) -0.0026(12)
C8 0.0104(12) 0.0195(13) 0.0209(14) -0.0003(11) 0.0063(10) 0.0029(10)
C9 0.0110(12) 0.0192(13) 0.0228(15) -0.0017(11) 0.0054(11) -0.0001(11)
C10 0.0114(12) 0.0173(13) 0.0243(15) -0.0004(11) 0.0050(11) 0.0008(10)
C11 0.0137(13) 0.0237(14) 0.0225(15) -0.0030(12) 0.0030(12) 0.0007(11)
C12 0.0155(13) 0.0254(15) 0.0264(16) 0.0063(12) 0.0051(11) 0.0034(11)
C13 0.039(2) 0.054(2) 0.0264(18) 0.0159(16) -0.0085(14) -0.0179(16)
C14 0.0086(12) 0.0256(14) 0.0198(14) 0.0036(11) 0.0022(10) -0.0008(10)
C15 0.0140(13) 0.0261(14) 0.0208(14) 0.0022(11) 0.0049(11) -0.0022(11)
C16 0.0183(13) 0.0244(14) 0.0207(15) 0.0049(11) 0.0036(11) -0.0026(11)
C17 0.0184(14) 0.0280(16) 0.0241(16) 0.0001(12) 0.0030(12) -0.0003(12)
C18 0.0250(15) 0.0298(16) 0.0189(15) 0.0019(12) 0.0052(12) -0.0111(12)
C19 0.0337(17) 0.0323(17) 0.0240(16) -0.0046(13) 0.0091(13) -0.0044(13)

loop_
_atom_type_symbol
_atom_type_description
_atom_type_scat_dispersion_real
_atom_type_scat_dispersion_imag
_atom_type_scat_source
C C 0.0033 0.0016 'International Tables Vol C Tables 4.2.6.8 and 6.1.1.4'
H H 0.0000 0.0000 'International Tables Vol C Tables 4.2.6.8 and 6.1.1.4'
O O 0.0106 0.0060 'International Tables Vol C Tables 4.2.6.8 and 6.1.1.4'
S S 0.1246 0.1234 'International Tables Vol C Tables 4.2.6.8 and 6.1.1.4'
Cl Cl 0.1484 0.1585 'International Tables Vol C Tables 4.2.6.8 and 6.1.1.4'

loop_
_geom_angle_atom_site_label_1
_geom_angle_atom_site_label_2
_geom_angle_atom_site_label_3
_geom_angle
_geom_angle_site_symmetry_1
_geom_angle_site_symmetry_3
_geom_angle_publ_flag
C5 S1 C4 91.48(13) . . ?
C11 S2 C10 91.50(13) . . ?
C17 S3 C16 91.25(14) . . ?
C14 C1 C8 114.2(2) . . ?
C14 C1 C2 109.9(2) . . ?
C8 C1 C2 111.4(2) . . ?
C14 C1 H1 107.0 . . ?
C8 C1 H1 107.0 . . ?
C2 C1 H1 107.0 . . ?
C5 C2 C3 111.8(2) . . ?
C5 C2 C1 124.7(2) . . ?
C3 C2 C1 123.5(2) . . ?
C4 C3 C2 112.9(2) . . ?
C4 C3 H3 120.5(18) . . ?
C2 C3 H3 126.5(18) . . ?
C3 C4 C6 130.1(3) . . ?
C3 C4 S1 111.0(2) . . ?
C6 C4 S1 118.9(2) . . ?
C2 C5 S1 112.8(2) . . ?
C2 C5 H5 128.7(17) . . ?
S1 C5 H5 118.4(17) . . ?
O1 C6 C4 120.5(3) . . ?
O1 C6 C7 121.4(2) . . ?
C4 C6 C7 118.0(2) . . ?
C6 C7 H7A 109.5 . . ?
C6 C7 H7B 109.5 . . ?
H7A C7 H7B 109.5 . . ?
C6 C7 H7C 109.5 . . ?
H7A C7 H7C 109.5 . . ?
H7B C7 H7C 109.5 . . ?
C11 C8 C9 110.9(2) . . ?
C11 C8 C1 126.9(2) . . ?
C9 C8 C1 122.1(2) . . ?
C10 C9 C8 113.8(2) . . ?
C10 C9 H9 124.3(19) . . ?
C8 C9 H9 121.8(19) . . ?
C9 C10 C12 129.4(2) . . ?
C9 C10 S2 110.9(2) . . ?
C12 C10 S2 119.68(19) . . ?
C8 C11 S2 112.9(2) . . ?
C8 C11 H11 126.3(18) . . ?
S2 C11 H11 120.8(18) . . ?
O2 C12 C10 121.2(2) . . ?
O2 C12 C13 120.5(3) . . ?
C10 C12 C13 118.2(2) . . ?
C12 C13 H13A 109.5 . . ?
C12 C13 H13B 109.5 . . ?
H13A C13 H13B 109.5 . . ?
C12 C13 H13C 109.5 . . ?
H13A C13 H13C 109.5 . . ?
H13B C13 H13C 109.5 . . ?
C17 C14 C15 111.3(2) . . ?
C17 C14 C1 123.0(2) . . ?
C15 C14 C1 125.7(2) . . ?
C16 C15 C14 113.4(3) . . ?
C16 C15 H15 123.3 . . ?
C14 C15 H15 123.3 . . ?
C15 C16 C18 129.8(3) . . ?
C15 C16 S3 111.1(2) . . ?
C18 C16 S3 119.0(2) . . ?
C14 C17 S3 113.0(2) . . ?
C14 C17 H17 126.5(19) . . ?
S3 C17 H17 120.5(19) . . ?
O3 C18 C16 119.6(3) . . ?
O3 C18 C19 121.8(3) . . ?
C16 C18 C19 118.6(2) . . ?
C18 C19 H19A 109.5 . . ?
C18 C19 H19B 109.5 . . ?
H19A C19 H19B 109.5 . . ?
C18 C19 H19C 109.5 . . ?
H19A C19 H19C 109.5 . . ?
H19B C19 H19C 109.5 . . ?
C20 C20 Cl1 109(2) 2_757 . ?
C20 C20 H20A 110.0 2_757 . ?
Cl1 C20 H20A 110.0 . . ?
C20 C20 H20B 110.0 2_757 . ?
Cl1 C20 H20B 110.0 . . ?
H20A C20 H20B 108.4 . . ?

loop_
_geom_bond_atom_site_label_1
_geom_bond_atom_site_label_2
_geom_bond_distance
_geom_bond_site_symmetry_2
_geom_bond_publ_flag
O1 C6 1.221(3) . ?
O2 C12 1.219(3) . ?
O3 C18 1.221(3) . ?
S1 C5 1.703(3) . ?
S1 C4 1.716(3) . ?
S2 C11 1.703(3) . ?
S2 C10 1.723(3) . ?
S3 C17 1.708(3) . ?
S3 C16 1.727(3) . ?
C1 C14 1.510(4) . ?
C1 C8 1.516(4) . ?
C1 C2 1.525(3) . ?
C1 H1 1.0000 . ?
C2 C5 1.357(4) . ?
C2 C3 1.411(4) . ?
C3 C4 1.372(4) . ?
C3 H3 0.85(3) . ?
C4 C6 1.459(4) . ?
C5 H5 0.95(3) . ?
C6 C7 1.500(4) . ?
C7 H7A 0.9800 . ?
C7 H7B 0.9800 . ?
C7 H7C 0.9800 . ?
C8 C11 1.373(4) . ?
C8 C9 1.412(4) . ?
C9 C10 1.365(4) . ?
C9 H9 0.88(3) . ?
C10 C12 1.456(4) . ?
C11 H11 0.91(3) . ?
C12 C13 1.499(4) . ?
C13 H13A 0.9800 . ?
C13 H13B 0.9800 . ?
C13 H13C 0.9800 . ?
C14 C17 1.366(4) . ?
C14 C15 1.416(4) . ?
C15 C16 1.368(4) . ?
C15 H15 0.9500 . ?
C16 C18 1.467(4) . ?
C17 H17 0.97(3) . ?
C18 C19 1.480(4) . ?
C19 H19A 0.9800 . ?
C19 H19B 0.9800 . ?
C19 H19C 0.9800 . ?
Cl1 C20 1.768(10) . ?
C20 C20 1.48(2) 2_757 ?
C20 H20A 0.9900 . ?
C20 H20B 0.9900 . ?

loop_
_geom_torsion_atom_site_label_1
_geom_torsion_atom_site_label_2
_geom_torsion_atom_site_label_3
_geom_torsion_atom_site_label_4
_geom_torsion
_geom_torsion_site_symmetry_1
_geom_torsion_site_symmetry_2
_geom_torsion_site_symmetry_3
_geom_torsion_site_symmetry_4
_geom_torsion_publ_flag
C14 C1 C2 C5 84.3(3) . . . . ?
C8 C1 C2 C5 -43.3(3) . . . . ?
C14 C1 C2 C3 -93.8(3) . . . . ?
C8 C1 C2 C3 138.6(3) . . . . ?
C5 C2 C3 C4 -0.7(3) . . . . ?
C1 C2 C3 C4 177.7(2) . . . . ?
C2 C3 C4 C6 179.6(3) . . . . ?
C2 C3 C4 S1 0.3(3) . . . . ?
C5 S1 C4 C3 0.2(2) . . . . ?
C5 S1 C4 C6 -179.3(2) . . . . ?
C3 C2 C5 S1 0.8(3) . . . . ?
C1 C2 C5 S1 -177.5(2) . . . . ?
C4 S1 C5 C2 -0.6(2) . . . . ?
C3 C4 C6 O1 -179.5(3) . . . . ?
S1 C4 C6 O1 -0.2(4) . . . . ?
C3 C4 C6 C7 2.2(4) . . . . ?
S1 C4 C6 C7 -178.4(2) . . . . ?
C14 C1 C8 C11 7.8(4) . . . . ?
C2 C1 C8 C11 133.0(3) . . . . ?
C14 C1 C8 C9 -175.3(2) . . . . ?
C2 C1 C8 C9 -50.1(3) . . . . ?
C11 C8 C9 C10 0.3(3) . . . . ?
C1 C8 C9 C10 -177.0(2) . . . . ?
C8 C9 C10 C12 179.5(3) . . . . ?
C8 C9 C10 S2 -0.6(3) . . . . ?
C11 S2 C10 C9 0.5(2) . . . . ?
C11 S2 C10 C12 -179.5(2) . . . . ?
C9 C8 C11 S2 0.1(3) . . . . ?
C1 C8 C11 S2 177.2(2) . . . . ?
C10 S2 C11 C8 -0.3(2) . . . . ?
C9 C10 C12 O2 176.9(3) . . . . ?
S2 C10 C12 O2 -3.1(4) . . . . ?
C9 C10 C12 C13 -3.1(4) . . . . ?
S2 C10 C12 C13 176.9(2) . . . . ?
C8 C1 C14 C17 -125.9(3) . . . . ?
C2 C1 C14 C17 108.1(3) . . . . ?
C8 C1 C14 C15 55.0(3) . . . . ?
C2 C1 C14 C15 -71.0(3) . . . . ?
C17 C14 C15 C16 0.4(3) . . . . ?
C1 C14 C15 C16 179.6(2) . . . . ?
C14 C15 C16 C18 174.7(3) . . . . ?
C14 C15 C16 S3 -0.7(3) . . . . ?
C17 S3 C16 C15 0.6(2) . . . . ?
C17 S3 C16 C18 -175.3(2) . . . . ?
C15 C14 C17 S3 0.0(3) . . . . ?
C1 C14 C17 S3 -179.2(2) . . . . ?
C16 S3 C17 C14 -0.4(2) . . . . ?
C15 C16 C18 O3 -171.8(3) . . . . ?
S3 C16 C18 O3 3.3(4) . . . . ?
C15 C16 C18 C19 7.2(4) . . . . ?
S3 C16 C18 C19 -177.8(2) . . . . ?
H1 C1 C2 C5 -159.9 . . . . ?
H1 C1 C8 C11 -110.4 . . . . ?
H1 C1 C14 C17 -7.7 . . . . ?
